data_4509331
loop_
_publ_author_name
'Li, Zuo-Xi'
'Xu, Yao'
'Zuo, Yi'
'Li, Lei'
'Pan, Qinhe'
'Hu, Tong-Liang'
'Bu, Xian-He'

_publ_section_title
;
 Varying Ligand Backbones for Modulating the Interpenetration of
 Coordination Polymers Based on Homoleptic Cobalt(II) Nodes
;
_journal_issue 9
_journal_name_full 'Crystal Growth &amp; Design'
_journal_page_first 3904
_journal_paper_doi 10.1021/cg801250g
_journal_volume 9
_journal_year 2009
_chemical_formula_sum 'C54 H42 Cl2 Co N12 O8'
_chemical_formula_weight 1116.83
_chemical_name_systematic
; 
 ? 
;
_space_group_IT_number 14
_symmetry_cell_setting monoclinic
_symmetry_space_group_name_Hall '-P 2ybc'
_symmetry_space_group_name_H-M 'P 1 21/c 1'
_atom_sites_solution_hydrogens geom
_atom_sites_solution_primary direct
_atom_sites_solution_secondary difmap
_audit_creation_method SHELXL-97
_cell_angle_alpha 90.00
_cell_angle_beta 117.06(3)
_cell_angle_gamma 90.00
_cell_formula_units_Z 4
_cell_length_a 18.711(4)
_cell_length_b 17.937(4)
_cell_length_c 19.217(4)
_cell_measurement_reflns_used 8677
_cell_measurement_temperature 113(2)
_cell_measurement_theta_max 27.9083
_cell_measurement_theta_min 1.1351
_cell_volume 5744(3)
_computing_cell_refinement 'CrystalClear (Rigaku/MSC Inc., 2005)'
_computing_data_collection 'CrystalClear (Rigaku/MSC Inc., 2005)'
_computing_data_reduction 'CrystalClear (Rigaku/MSC Inc., 2005)'
_computing_molecular_graphics 'Bruker SHELXTL'
_computing_publication_material 'Bruker SHELXTL'
_computing_structure_refinement 'SHELXL-97 (Sheldrick, 1997)'
_computing_structure_solution 'SHELXS-97 (Sheldrick, 1997)'
_diffrn_ambient_temperature 113.15
_diffrn_detector_area_resol_mean 9
_diffrn_measured_fraction_theta_full 0.993
_diffrn_measured_fraction_theta_max 0.993
_diffrn_measurement_device_type 'CCD area detector'
_diffrn_measurement_method \w
_diffrn_radiation_monochromator graphite
_diffrn_radiation_source 'fine-focus sealed tube'
_diffrn_radiation_type MoK\a
_diffrn_radiation_wavelength 0.71073
_diffrn_reflns_av_R_equivalents 0.1000
_diffrn_reflns_av_sigmaI/netI 0.1034
_diffrn_reflns_limit_h_max 15
_diffrn_reflns_limit_h_min -22
_diffrn_reflns_limit_k_max 21
_diffrn_reflns_limit_k_min -21
_diffrn_reflns_limit_l_max 22
_diffrn_reflns_limit_l_min -20
_diffrn_reflns_number 34368
_diffrn_reflns_theta_full 25.02
_diffrn_reflns_theta_max 25.02
_diffrn_reflns_theta_min 1.22
_diffrn_standards_decay_% 0
_diffrn_standards_interval_count 0
_diffrn_standards_interval_time 0
_exptl_absorpt_coefficient_mu 0.453
_exptl_absorpt_correction_T_max 0.956
_exptl_absorpt_correction_T_min 0.937
_exptl_absorpt_correction_type multi-scan
_exptl_absorpt_process_details CrystalClear
_exptl_crystal_colour yellow
_exptl_crystal_density_diffrn 1.291
_exptl_crystal_density_method 'not measured'
_exptl_crystal_description Prism
_exptl_crystal_F_000 2300
_exptl_crystal_size_max 0.15
_exptl_crystal_size_mid 0.12
_exptl_crystal_size_min 0.10
_refine_diff_density_max 0.431
_refine_diff_density_min -0.581
_refine_diff_density_rms 0.078
_refine_ls_extinction_method none
_refine_ls_goodness_of_fit_ref 1.098
_refine_ls_hydrogen_treatment constr
_refine_ls_matrix_type full
_refine_ls_number_parameters 713
_refine_ls_number_reflns 10139
_refine_ls_number_restraints 0
_refine_ls_restrained_S_all 1.098
_refine_ls_R_factor_all 0.1332
_refine_ls_R_factor_gt 0.0949
_refine_ls_shift/su_max 0.089
_refine_ls_shift/su_mean 0.003
_refine_ls_structure_factor_coef Fsqd
_refine_ls_weighting_details 'calc w=1/[\s^2^(Fo^2^)+(0.0640P)^2^+12.1894P] where P=(Fo^2^+2Fc^2^)/3'
_refine_ls_weighting_scheme calc
_refine_ls_wR_factor_gt 0.1951
_refine_ls_wR_factor_ref 0.2171
_reflns_number_gt 7032
_reflns_number_total 10139
_reflns_threshold_expression >2sigma(I)
_cod_data_source_file cg801250gsup1.cif
_cod_data_source_block 3
_cod_depositor_comments
;
The following automatic conversions were performed:

'_symmetry_cell_setting' value 'Monoclinic' changed to 'monoclinic'
according to /home/saulius/struct/CIF-dictionaries/cif_core.dic
dictionary named 'cif_core.dic' version 2.4.2 from
2011-04-26.

'_exptl_absorpt_correction_type' value 'Multi-scan'
changed to 'multi-scan' according to
/home/saulius/struct/CIF-dictionaries/cif_core.dic dictionary named
'cif_core.dic' version 2.4.2 from 2011-04-26.

Automatic conversion script
Id: cif_fix_values 1891 2012-01-12 08:04:46Z andrius 
;
_cod_original_cell_volume 5744(2)
_cod_original_sg_symbol_H-M P2(1)/c
_cod_database_code 4509331

loop_
_symmetry_equiv_pos_as_xyz
'x, y, z'
'-x, y+1/2, -z+1/2'
'-x, -y, -z'
'x, -y-1/2, z-1/2'

loop_
_atom_site_label
_atom_site_type_symbol
_atom_site_fract_x
_atom_site_fract_y
_atom_site_fract_z
_atom_site_U_iso_or_equiv
_atom_site_adp_type
_atom_site_occupancy
_atom_site_symmetry_multiplicity
_atom_site_calc_flag
_atom_site_refinement_flags
_atom_site_disorder_assembly
_atom_site_disorder_group
Co1 Co 0.26170(5) 0.16298(4) -0.00118(4) 0.0280(2) Uani 1 1 d . . .
N1 N 0.3124(3) 0.1684(3) 0.1247(3) 0.0344(11) Uani 1 1 d . . .
N3 N 0.2156(3) 0.1680(2) -0.1264(2) 0.0309(11) Uani 1 1 d . A .
C35 C 0.2389(4) -0.0103(3) 0.0043(3) 0.0320(13) Uani 1 1 d . . .
H35 H 0.2940 -0.0183 0.0276 0.038 Uiso 1 1 calc R . .
N6 N 0.3266(3) 0.3957(2) 0.0231(3) 0.0329(11) Uani 1 1 d . . .
C19 C 0.2772(4) 0.3365(3) -0.0086(3) 0.0364(14) Uani 1 1 d . . .
H19 H 0.2219 0.3406 -0.0380 0.044 Uiso 1 1 calc R . .
N4 N 0.1617(3) 0.1346(3) -0.2510(3) 0.0386(12) Uani 1 1 d . A .
N2 N 0.3724(3) 0.1437(3) 0.2519(3) 0.0407(12) Uani 1 1 d . . .
N5 N 0.3159(3) 0.2733(2) 0.0068(2) 0.0335(11) Uani 1 1 d . . .
N10 N 0.1829(3) -0.0659(2) -0.0189(2) 0.0309(11) Uani 1 1 d . . .
C13 C 0.1145(4) 0.0953(3) -0.3219(3) 0.0378(15) Uani 1 1 d . . .
C4 C 0.4088(4) 0.1031(4) 0.3238(3) 0.0417(15) Uani 1 1 d . . .
N9 N 0.2049(3) 0.0564(2) -0.0106(2) 0.0315(11) Uani 1 1 d . . .
C1 C 0.3375(4) 0.1152(4) 0.1781(4) 0.0467(16) Uani 1 1 d . . .
H1 H 0.3319 0.0645 0.1666 0.056 Uiso 1 1 calc R . .
C25 C 0.2588(3) 0.6228(3) 0.0069(3) 0.0342(13) Uani 1 1 d . . .
C26 C 0.3166(4) 0.5919(3) 0.0767(3) 0.0403(15) Uani 1 1 d . . .
H26 H 0.3415 0.6226 0.1202 0.048 Uiso 1 1 calc R . .
C41 C 0.2385(3) -0.2962(3) 0.0012(3) 0.0304(12) Uani 1 1 d . . .
C22 C 0.3030(3) 0.4732(3) 0.0178(3) 0.0312(13) Uani 1 1 d . . .
N7 N 0.1540(3) 0.2137(2) -0.0094(2) 0.0320(11) Uani 1 1 d . . .
C24 C 0.2225(4) 0.5749(3) -0.0570(3) 0.0373(14) Uani 1 1 d . . .
H24 H 0.1826 0.5933 -0.1039 0.045 Uiso 1 1 calc R . .
C43 C 0.2732(3) -0.1694(3) 0.0448(3) 0.0342(13) Uani 1 1 d . . .
H43 H 0.3103 -0.1358 0.0792 0.041 Uiso 1 1 calc R . .
C20 C 0.3963(4) 0.2930(3) 0.0520(4) 0.0491(17) Uani 1 1 d . . .
H20 H 0.4390 0.2596 0.0717 0.059 Uiso 1 1 calc R . .
C21 C 0.4030(4) 0.3669(3) 0.0629(4) 0.0525(18) Uani 1 1 d . . .
H21 H 0.4500 0.3935 0.0916 0.063 Uiso 1 1 calc R . .
C39 C 0.1441(3) -0.1955(3) -0.0604(3) 0.0323(13) Uani 1 1 d . . .
H39 H 0.0942 -0.1796 -0.0983 0.039 Uiso 1 1 calc R . .
C40 C 0.1626(3) -0.2702(3) -0.0534(3) 0.0336(13) Uani 1 1 d . . .
H40 H 0.1242 -0.3043 -0.0853 0.040 Uiso 1 1 calc R . .
C27 C 0.3383(4) 0.5165(3) 0.0835(3) 0.0422(15) Uani 1 1 d . . .
H27 H 0.3754 0.4965 0.1310 0.051 Uiso 1 1 calc R . .
C42 C 0.2915(3) -0.2438(3) 0.0500(3) 0.0355(14) Uani 1 1 d . . .
H42 H 0.3415 -0.2596 0.0878 0.043 Uiso 1 1 calc R . .
N11 N 0.3698(3) 0.1127(2) 0.0064(2) 0.0315(11) Uani 1 1 d . . .
C38 C 0.1989(3) -0.1440(3) -0.0120(3) 0.0288(12) Uani 1 1 d . . .
C36 C 0.1229(4) 0.0421(3) -0.0444(3) 0.0369(14) Uani 1 1 d . . .
H36 H 0.0831 0.0785 -0.0604 0.044 Uiso 1 1 calc R . .
C23 C 0.2445(4) 0.5004(3) -0.0521(4) 0.0420(15) Uani 1 1 d . . .
H23 H 0.2202 0.4694 -0.0954 0.050 Uiso 1 1 calc R . .
N8 N 0.0399(3) 0.2757(3) -0.0525(3) 0.0368(12) Uani 1 1 d . . .
C28 C 0.0997(3) 0.2512(3) -0.0682(3) 0.0344(13) Uani 1 1 d . . .
H28 H 0.1018 0.2599 -0.1150 0.041 Uiso 1 1 calc R . .
C29 C 0.1273(4) 0.2121(3) 0.0471(3) 0.0391(15) Uani 1 1 d . . .
H29 H 0.1535 0.1887 0.0954 0.047 Uiso 1 1 calc R . .
C30 C 0.0568(4) 0.2502(4) 0.0209(3) 0.0458(16) Uani 1 1 d . . .
H30 H 0.0262 0.2574 0.0473 0.055 Uiso 1 1 calc R . .
C5 C 0.3763(5) 0.0374(4) 0.3314(4) 0.065(2) Uani 1 1 d . . .
H5 H 0.3294 0.0200 0.2901 0.078 Uiso 1 1 calc R . .
C31 C -0.0323(3) 0.3138(3) -0.1072(3) 0.0374(14) Uani 1 1 d . . .
C32 C -0.0341(4) 0.3502(4) -0.1708(4) 0.0556(19) Uani 1 1 d . . .
H32 H 0.0127 0.3555 -0.1760 0.067 Uiso 1 1 calc R . .
C11 C 0.2405(4) 0.2153(3) -0.1673(3) 0.0424(15) Uani 1 1 d . A .
H11 H 0.2749 0.2555 -0.1456 0.051 Uiso 1 1 calc R . .
C47 C 0.5863(4) 0.0934(4) 0.1046(3) 0.0460(16) Uani 1 1 d . . .
C7 C 0.4802(4) 0.0220(5) 0.4630(4) 0.0530(18) Uani 1 1 d . . .
C6 C 0.4126(5) -0.0045(4) 0.4005(4) 0.059(2) Uani 1 1 d . . .
H6 H 0.3908 -0.0501 0.4040 0.071 Uiso 1 1 calc R . .
N12 N 0.5008(3) 0.0951(3) 0.0503(3) 0.0396(12) Uani 1 1 d . . .
C44 C 0.4405(3) 0.1102(3) 0.0685(3) 0.0357(14) Uani 1 1 d . . .
H44 H 0.4481 0.1180 0.1192 0.043 Uiso 1 1 calc R . .
Cl1 Cl 0.89440(10) 0.88792(12) 0.76580(10) 0.0587(5) Uani 1 1 d . . .
Cl2 Cl 0.52027(11) 0.40181(10) 0.29554(10) 0.0584(5) Uani 1 1 d . . .
O8 O 0.5330(3) 0.3283(3) 0.3296(3) 0.0672(15) Uani 1 1 d . . .
O2 O 0.8624(3) 0.8636(3) 0.6864(2) 0.0561(13) Uani 1 1 d . . .
C52 C 0.6082(4) 0.0606(4) 0.1769(4) 0.0470(16) Uani 1 1 d . . .
H52 H 0.5710 0.0354 0.1877 0.056 Uiso 1 1 calc R . .
O1 O 0.9426(4) 0.9553(4) 0.7738(4) 0.099(2) Uani 1 1 d . . .
C3 C 0.3694(4) 0.2199(4) 0.2443(3) 0.0501(17) Uani 1 1 d . . .
H3 H 0.3895 0.2547 0.2846 0.060 Uiso 1 1 calc R . .
O6 O 0.5584(3) 0.4541(3) 0.3585(3) 0.0690(15) Uani 1 1 d . . .
C48 C 0.6400(4) 0.1245(4) 0.0841(4) 0.0559(19) Uani 1 1 d . . .
H48 H 0.6242 0.1418 0.0336 0.067 Uiso 1 1 calc R . .
C50 C 0.7438(4) 0.1057(4) 0.2157(4) 0.0485(17) Uani 1 1 d . . .
C2 C 0.3320(4) 0.2345(3) 0.1677(4) 0.0455(16) Uani 1 1 d . . .
H2 H 0.3206 0.2821 0.1461 0.055 Uiso 1 1 calc R . .
O5 O 0.5535(5) 0.4088(5) 0.2442(4) 0.128(3) Uani 1 1 d . . .
C51 C 0.6891(4) 0.0670(4) 0.2334(4) 0.0513(18) Uani 1 1 d . . .
H51 H 0.7061 0.0456 0.2824 0.062 Uiso 1 1 calc R . .
C12 C 0.2084(4) 0.1955(3) -0.2428(3) 0.0496(18) Uani 1 1 d . . .
H12 H 0.2164 0.2187 -0.2819 0.060 Uiso 1 1 calc R A .
C10 C 0.1675(4) 0.1202(4) -0.1799(3) 0.0420(15) Uani 1 1 d . . .
H10 H 0.1410 0.0812 -0.1695 0.050 Uiso 1 1 calc R A .
O3 O 0.9434(3) 0.8326(4) 0.8164(3) 0.104(2) Uani 1 1 d . . .
C53 C 0.8245(4) 0.1258(4) 0.2804(4) 0.0501(17) Uani 1 1 d . . .
O4 O 0.8297(3) 0.9050(4) 0.7833(4) 0.094(2) Uani 1 1 d . . .
O7 O 0.4353(3) 0.4132(3) 0.2548(4) 0.102(2) Uani 1 1 d . . .
C16 C 0.0246(4) 0.0203(4) -0.4630(3) 0.0428(16) Uani 1 1 d . . .
C18 C 0.1483(5) 0.0802(4) -0.3719(4) 0.062(2) Uani 1 1 d . A .
H18 H 0.2004 0.0950 -0.3594 0.074 Uiso 1 1 calc R . .
C54 C 0.8289(4) 0.1592(4) 0.3476(4) 0.058(2) Uani 1 1 d . . .
H54 H 0.7833 0.1613 0.3552 0.069 Uiso 1 1 calc R . .
C33 C -0.1064(4) 0.3793(4) -0.2278(4) 0.060(2) Uani 1 1 d . . .
H33 H -0.1078 0.4024 -0.2717 0.072 Uiso 1 1 calc R . .
C34 C -0.0999(4) 0.3108(4) -0.0967(4) 0.0550(19) Uani 1 1 d . . .
H34 H -0.0980 0.2885 -0.0522 0.066 Uiso 1 1 calc R . .
C37 C 0.1094(4) -0.0310(3) -0.0504(3) 0.0373(14) Uani 1 1 d . . .
H37 H 0.0595 -0.0543 -0.0720 0.045 Uiso 1 1 calc R . .
C46 C 0.4659(4) 0.0860(4) -0.0300(3) 0.0450(16) Uani 1 1 d . . .
H46 H 0.4916 0.0750 -0.0603 0.054 Uiso 1 1 calc R . .
C45 C 0.3867(4) 0.0966(3) -0.0549(3) 0.0425(15) Uani 1 1 d . . .
H45 H 0.3482 0.0934 -0.1068 0.051 Uiso 1 1 calc R . .
C49 C 0.7197(4) 0.1298(4) 0.1410(4) 0.057(2) Uani 1 1 d . . .
H49 H 0.7575 0.1503 0.1277 0.069 Uiso 1 1 calc R . .
C17 C 0.1015(5) 0.0420(4) -0.4414(4) 0.065(2) Uani 1 1 d . A .
H17 H 0.1240 0.0309 -0.4745 0.078 Uiso 1 1 calc R . .
C9 C 0.4752(5) 0.1294(6) 0.3849(4) 0.086(3) Uani 1 1 d . . .
H9A H 0.4973 0.1746 0.3808 0.104 Uiso 1 1 calc R . .
C8 C 0.5106(5) 0.0891(6) 0.4538(4) 0.097(4) Uani 1 1 d . . .
H8 H 0.5564 0.1080 0.4954 0.116 Uiso 1 1 calc R . .
C14 C 0.038(2) 0.088(2) -0.349(2) 0.041(7) Uani 0.46(7) 1 d P A 1
H14A H 0.0128 0.1064 -0.3207 0.050 Uiso 0.46(7) 1 calc PR A 1
C15 C -0.0053(11) 0.053(2) -0.4188(13) 0.033(6) Uani 0.46(7) 1 d P A 1
H15A H -0.0607 0.0525 -0.4377 0.039 Uiso 0.46(7) 1 calc PR A 1
C14' C 0.040(2) 0.058(3) -0.3334(18) 0.055(8) Uani 0.54(7) 1 d P A 2
H14B H 0.0225 0.0605 -0.2951 0.066 Uiso 0.54(7) 1 calc PR A 2
C15' C -0.0055(11) 0.019(3) -0.4045(14) 0.045(6) Uani 0.54(7) 1 d P A 2
H15B H -0.0523 -0.0061 -0.4136 0.054 Uiso 0.54(7) 1 calc PR A 2

loop_
_atom_site_aniso_label
_atom_site_aniso_U_11
_atom_site_aniso_U_22
_atom_site_aniso_U_33
_atom_site_aniso_U_23
_atom_site_aniso_U_13
_atom_site_aniso_U_12
Co1 0.0370(4) 0.0203(4) 0.0178(4) -0.0002(3) 0.0048(3) 0.0052(3)
N1 0.038(3) 0.031(2) 0.025(2) 0.005(2) 0.006(2) 0.011(2)
N3 0.039(3) 0.026(2) 0.022(2) 0.001(2) 0.009(2) 0.006(2)
C35 0.037(3) 0.026(3) 0.023(3) -0.001(2) 0.005(2) 0.006(3)
N6 0.041(3) 0.023(2) 0.028(2) 0.000(2) 0.009(2) 0.005(2)
C19 0.035(3) 0.023(3) 0.034(3) -0.003(3) 0.001(3) -0.003(3)
N4 0.044(3) 0.043(3) 0.020(2) -0.006(2) 0.007(2) 0.004(2)
N2 0.048(3) 0.041(3) 0.027(3) -0.001(2) 0.011(2) 0.007(2)
N5 0.048(3) 0.017(2) 0.025(2) -0.0017(19) 0.008(2) 0.008(2)
N10 0.042(3) 0.016(2) 0.027(2) -0.0011(19) 0.008(2) 0.000(2)
C13 0.053(4) 0.039(3) 0.018(3) -0.004(2) 0.013(3) 0.008(3)
C4 0.033(3) 0.057(4) 0.027(3) 0.005(3) 0.006(3) 0.003(3)
N9 0.038(3) 0.027(2) 0.023(2) 0.0009(19) 0.007(2) 0.011(2)
C1 0.060(4) 0.039(3) 0.036(4) -0.003(3) 0.017(3) 0.012(3)
C25 0.040(3) 0.026(3) 0.032(3) 0.004(2) 0.013(3) -0.001(3)
C26 0.051(4) 0.028(3) 0.029(3) -0.001(3) 0.007(3) -0.003(3)
C41 0.032(3) 0.025(3) 0.031(3) -0.001(2) 0.011(2) 0.002(2)
C22 0.039(3) 0.018(3) 0.034(3) 0.000(2) 0.014(3) 0.002(2)
N7 0.045(3) 0.027(2) 0.021(2) -0.0006(19) 0.012(2) 0.008(2)
C24 0.046(4) 0.023(3) 0.035(3) -0.005(2) 0.012(3) -0.006(3)
C43 0.042(3) 0.018(3) 0.034(3) -0.005(2) 0.010(3) -0.003(3)
C20 0.043(4) 0.033(3) 0.061(4) 0.001(3) 0.015(3) 0.009(3)
C21 0.049(4) 0.024(3) 0.069(5) -0.006(3) 0.014(4) -0.003(3)
C39 0.033(3) 0.025(3) 0.032(3) 0.001(2) 0.009(3) -0.001(2)
C40 0.036(3) 0.021(3) 0.044(3) -0.009(2) 0.018(3) -0.011(2)
C27 0.051(4) 0.027(3) 0.031(3) -0.003(3) 0.004(3) -0.001(3)
C42 0.030(3) 0.027(3) 0.040(3) 0.001(3) 0.007(3) 0.001(2)
N11 0.042(3) 0.020(2) 0.023(2) -0.0027(19) 0.006(2) 0.005(2)
C38 0.033(3) 0.021(3) 0.031(3) 0.001(2) 0.013(2) 0.007(2)
C36 0.041(4) 0.023(3) 0.040(3) 0.006(3) 0.013(3) 0.014(3)
C23 0.051(4) 0.026(3) 0.037(3) -0.009(3) 0.009(3) -0.008(3)
N8 0.038(3) 0.035(3) 0.024(2) -0.001(2) 0.004(2) 0.013(2)
C28 0.035(3) 0.032(3) 0.032(3) -0.002(3) 0.012(3) 0.002(3)
C29 0.047(4) 0.031(3) 0.027(3) 0.005(3) 0.006(3) 0.009(3)
C30 0.058(4) 0.058(4) 0.014(3) 0.001(3) 0.010(3) 0.008(3)
C5 0.071(5) 0.057(5) 0.028(4) 0.000(3) -0.011(3) -0.003(4)
C31 0.034(3) 0.038(3) 0.033(3) 0.000(3) 0.008(3) 0.012(3)
C32 0.039(4) 0.067(5) 0.053(4) 0.021(4) 0.014(3) 0.010(4)
C11 0.059(4) 0.034(3) 0.027(3) -0.002(3) 0.014(3) -0.010(3)
C47 0.051(4) 0.049(4) 0.023(3) -0.005(3) 0.003(3) -0.002(3)
C7 0.042(4) 0.082(5) 0.034(4) 0.012(4) 0.016(3) 0.015(4)
C6 0.077(5) 0.041(4) 0.038(4) 0.007(3) 0.008(4) -0.001(4)
N12 0.035(3) 0.044(3) 0.029(3) -0.001(2) 0.006(2) -0.002(2)
C44 0.041(4) 0.031(3) 0.029(3) -0.003(2) 0.010(3) -0.006(3)
Cl1 0.0434(10) 0.0847(14) 0.0358(9) -0.0097(9) 0.0072(8) -0.0007(10)
Cl2 0.0658(12) 0.0551(11) 0.0383(9) 0.0043(8) 0.0098(8) 0.0030(9)
O8 0.072(4) 0.045(3) 0.063(3) 0.001(2) 0.012(3) -0.001(3)
O2 0.058(3) 0.065(3) 0.031(2) -0.011(2) 0.008(2) -0.009(2)
C52 0.042(4) 0.044(4) 0.045(4) -0.001(3) 0.011(3) -0.007(3)
O1 0.085(4) 0.095(5) 0.120(5) -0.055(4) 0.048(4) -0.050(4)
C3 0.061(4) 0.054(4) 0.022(3) -0.010(3) 0.007(3) 0.003(3)
O6 0.060(3) 0.040(3) 0.088(4) -0.015(3) 0.017(3) -0.008(2)
C48 0.051(4) 0.078(5) 0.036(4) -0.006(4) 0.017(3) -0.014(4)
C50 0.039(4) 0.055(4) 0.049(4) -0.009(3) 0.018(3) -0.011(3)
C2 0.063(4) 0.035(3) 0.037(4) -0.002(3) 0.022(3) 0.006(3)
O5 0.149(7) 0.179(8) 0.082(5) -0.007(5) 0.075(5) -0.040(6)
C51 0.042(4) 0.059(4) 0.039(4) -0.007(3) 0.006(3) -0.008(3)
C12 0.085(5) 0.030(3) 0.029(3) 0.001(3) 0.022(3) -0.015(3)
C10 0.043(4) 0.048(4) 0.025(3) -0.005(3) 0.007(3) 0.001(3)
O3 0.054(3) 0.172(7) 0.070(4) 0.049(4) 0.013(3) 0.035(4)
C53 0.040(4) 0.069(5) 0.041(4) -0.009(3) 0.018(3) -0.012(3)
O4 0.070(4) 0.142(6) 0.083(4) -0.010(4) 0.047(3) 0.016(4)
O7 0.065(4) 0.077(4) 0.092(5) -0.004(3) -0.027(3) 0.007(3)
C16 0.035(3) 0.060(4) 0.023(3) -0.002(3) 0.003(3) 0.016(3)
C18 0.066(5) 0.083(5) 0.040(4) -0.030(4) 0.028(4) -0.037(4)
C54 0.039(4) 0.092(6) 0.046(4) -0.011(4) 0.024(3) -0.024(4)
C33 0.047(4) 0.072(5) 0.059(5) 0.035(4) 0.022(4) 0.018(4)
C34 0.049(4) 0.079(5) 0.039(4) 0.011(4) 0.022(3) 0.017(4)
C37 0.037(3) 0.034(3) 0.036(3) 0.003(3) 0.013(3) 0.004(3)
C46 0.035(4) 0.066(4) 0.026(3) -0.001(3) 0.006(3) 0.009(3)
C45 0.043(4) 0.044(4) 0.028(3) -0.008(3) 0.005(3) 0.006(3)
C49 0.042(4) 0.085(6) 0.037(4) -0.018(4) 0.012(3) -0.011(4)
C17 0.087(6) 0.082(6) 0.044(4) -0.030(4) 0.045(4) -0.028(5)
C9 0.057(5) 0.136(8) 0.041(4) 0.042(5) 0.000(4) -0.042(5)
C8 0.059(5) 0.150(9) 0.040(4) 0.048(5) -0.013(4) -0.035(6)
C14 0.038(11) 0.074(19) 0.024(13) -0.020(12) 0.024(10) -0.008(13)
C15 0.032(8) 0.030(14) 0.034(9) -0.002(9) 0.012(6) -0.012(8)
C14' 0.037(9) 0.10(2) 0.030(11) 0.001(13) 0.020(8) -0.010(14)
C15' 0.060(10) 0.040(16) 0.031(9) -0.015(10) 0.017(7) -0.024(9)

loop_
_atom_type_symbol
_atom_type_description
_atom_type_scat_dispersion_real
_atom_type_scat_dispersion_imag
_atom_type_scat_source
C C 0.0033 0.0016 'International Tables Vol C Tables 4.2.6.8 and 6.1.1.4'
H H 0.0000 0.0000 'International Tables Vol C Tables 4.2.6.8 and 6.1.1.4'
N N 0.0061 0.0033 'International Tables Vol C Tables 4.2.6.8 and 6.1.1.4'
O O 0.0106 0.0060 'International Tables Vol C Tables 4.2.6.8 and 6.1.1.4'
Cl Cl 0.1484 0.1585 'International Tables Vol C Tables 4.2.6.8 and 6.1.1.4'
Co Co 0.3494 0.9721 'International Tables Vol C Tables 4.2.6.8 and 6.1.1.4'

loop_
_geom_angle_atom_site_label_1
_geom_angle_atom_site_label_2
_geom_angle_atom_site_label_3
_geom_angle
_geom_angle_site_symmetry_1
_geom_angle_site_symmetry_3
N7 Co1 N9 87.69(17) . .
N7 Co1 N3 90.86(17) . .
N9 Co1 N3 90.63(17) . .
N7 Co1 N11 179.55(18) . .
N9 Co1 N11 92.62(17) . .
N3 Co1 N11 88.82(17) . .
N7 Co1 N1 89.00(17) . .
N9 Co1 N1 94.76(17) . .
N3 Co1 N1 174.59(18) . .
N11 Co1 N1 91.29(17) . .
N7 Co1 N5 90.63(18) . .
N9 Co1 N5 178.21(17) . .
N3 Co1 N5 88.75(17) . .
N11 Co1 N5 89.05(17) . .
N1 Co1 N5 85.85(17) . .
C1 N1 C2 104.4(5) . .
C1 N1 Co1 131.0(4) . .
C2 N1 Co1 124.4(4) . .
C10 N3 C11 104.1(5) . .
C10 N3 Co1 128.6(4) . .
C11 N3 Co1 126.5(4) . .
N9 C35 N10 111.6(5) . .
N9 C35 H35 124.2 . .
N10 C35 H35 124.2 . .
C19 N6 C21 106.2(5) . .
C19 N6 C22 126.6(5) . .
C21 N6 C22 127.2(5) . .
N5 C19 N6 112.6(5) . .
N5 C19 H19 123.7 . .
N6 C19 H19 123.7 . .
C10 N4 C12 106.6(5) . .
C10 N4 C13 127.2(5) . .
C12 N4 C13 126.2(5) . .
C1 N2 C3 106.5(5) . .
C1 N2 C4 127.3(5) . .
C3 N2 C4 126.1(5) . .
C19 N5 C20 104.5(5) . .
C19 N5 Co1 125.2(4) . .
C20 N5 Co1 127.1(4) . .
C35 N10 C37 106.1(4) . .
C35 N10 C38 126.2(5) . .
C37 N10 C38 127.7(5) . .
C14 C13 C18 118.1(14) . .
C14 C13 N4 121.8(13) . .
C18 C13 N4 118.5(6) . .
C18 C13 C14' 120.4(13) . .
N4 C13 C14' 119.8(12) . .
C9 C4 C5 119.2(6) . .
C9 C4 N2 120.5(6) . .
C5 C4 N2 120.3(5) . .
C35 N9 C36 104.8(5) . .
C35 N9 Co1 127.9(4) . .
C36 N9 Co1 126.8(3) . .
N1 C1 N2 111.7(5) . .
N1 C1 H1 124.1 . .
N2 C1 H1 124.1 . .
C24 C25 C26 117.0(5) . .
C24 C25 C41 121.9(5) . 1_565
C26 C25 C41 121.1(5) . 1_565
C25 C26 C27 122.5(5) . .
C25 C26 H26 118.7 . .
C27 C26 H26 118.7 . .
C42 C41 C40 116.9(5) . .
C42 C41 C25 122.2(5) . 1_545
C40 C41 C25 120.9(5) . 1_545
C27 C22 C23 122.3(5) . .
C27 C22 N6 118.4(5) . .
C23 C22 N6 119.3(5) . .
C28 N7 C29 105.7(5) . .
C28 N7 Co1 127.9(4) . .
C29 N7 Co1 126.4(4) . .
C23 C24 C25 121.5(6) . .
C23 C24 H24 119.3 . .
C25 C24 H24 119.3 . .
C42 C43 C38 120.1(5) . .
C42 C43 H43 120.0 . .
C38 C43 H43 120.0 . .
C21 C20 N5 110.1(6) . .
C21 C20 H20 124.9 . .
N5 C20 H20 124.9 . .
C20 C21 N6 106.6(6) . .
C20 C21 H21 126.7 . .
N6 C21 H21 126.7 . .
C40 C39 C38 120.6(5) . .
C40 C39 H39 119.7 . .
C38 C39 H39 119.7 . .
C39 C40 C41 121.3(5) . .
C39 C40 H40 119.3 . .
C41 C40 H40 119.3 . .
C22 C27 C26 117.5(5) . .
C22 C27 H27 121.2 . .
C26 C27 H27 121.2 . .
C43 C42 C41 122.4(5) . .
C43 C42 H42 118.8 . .
C41 C42 H42 118.8 . .
C44 N11 C45 103.9(5) . .
C44 N11 Co1 126.8(4) . .
C45 N11 Co1 126.9(4) . .
C39 C38 C43 118.6(5) . .
C39 C38 N10 122.4(5) . .
C43 C38 N10 119.0(5) . .
C37 C36 N9 110.3(5) . .
C37 C36 H36 124.8 . .
N9 C36 H36 124.8 . .
C22 C23 C24 119.0(5) . .
C22 C23 H23 120.5 . .
C24 C23 H23 120.5 . .
C28 N8 C30 107.0(5) . .
C28 N8 C31 125.4(5) . .
C30 N8 C31 127.2(5) . .
N7 C28 N8 111.6(5) . .
N7 C28 H28 124.2 . .
N8 C28 H28 124.2 . .
C30 C29 N7 109.6(5) . .
C30 C29 H29 125.2 . .
N7 C29 H29 125.2 . .
C29 C30 N8 106.1(6) . .
C29 C30 H30 127.0 . .
N8 C30 H30 127.0 . .
C4 C5 C6 121.1(6) . .
C4 C5 H5 119.4 . .
C6 C5 H5 119.4 . .
C34 C31 C32 120.0(6) . .
C34 C31 N8 119.4(6) . .
C32 C31 N8 120.6(6) . .
C31 C32 C33 119.9(7) . .
C31 C32 H32 120.0 . .
C33 C32 H32 120.0 . .
C12 C11 N3 110.6(5) . .
C12 C11 H11 124.7 . .
N3 C11 H11 124.7 . .
C48 C47 C52 123.0(6) . .
C48 C47 N12 120.0(6) . .
C52 C47 N12 117.0(6) . .
C6 C7 C8 117.4(6) . .
C6 C7 C7 120.7(9) . 3_656
C8 C7 C7 121.9(8) . 3_656
C7 C6 C5 120.0(7) . .
C7 C6 H6 120.0 . .
C5 C6 H6 120.0 . .
C44 N12 C46 106.7(5) . .
C44 N12 C47 126.3(5) . .
C46 N12 C47 127.0(5) . .
N11 C44 N12 112.6(5) . .
N11 C44 H44 123.7 . .
N12 C44 H44 123.7 . .
O3 Cl1 O4 110.2(4) . .
O3 Cl1 O2 110.4(4) . .
O4 Cl1 O2 109.2(3) . .
O3 Cl1 O1 109.4(4) . .
O4 Cl1 O1 110.1(4) . .
O2 Cl1 O1 107.5(4) . .
O5 Cl2 O7 110.0(5) . .
O5 Cl2 O6 109.1(4) . .
O7 Cl2 O6 111.7(4) . .
O5 Cl2 O8 111.7(5) . .
O7 Cl2 O8 106.9(4) . .
O6 Cl2 O8 107.4(3) . .
C47 C52 C51 117.5(6) . .
C47 C52 H52 121.3 . .
C51 C52 H52 121.3 . .
C2 C3 N2 106.8(5) . .
C2 C3 H3 126.6 . .
N2 C3 H3 126.6 . .
C47 C48 C49 118.0(7) . .
C47 C48 H48 121.0 . .
C49 C48 H48 121.0 . .
C49 C50 C51 118.9(6) . .
C49 C50 C53 121.5(6) . .
C51 C50 C53 119.3(6) . .
C3 C2 N1 110.5(6) . .
C3 C2 H2 124.7 . .
N1 C2 H2 124.7 . .
C50 C51 C52 120.1(6) . .
C50 C51 H51 120.0 . .
C52 C51 H51 120.0 . .
C11 C12 N4 106.6(5) . .
C11 C12 H12 126.7 . .
N4 C12 H12 126.7 . .
N3 C10 N4 112.1(6) . .
N3 C10 H10 124.0 . .
N4 C10 H10 124.0 . .
C33 C53 C54 118.3(6) 4_666 .
C33 C53 C50 122.3(6) 4_666 .
C54 C53 C50 119.0(6) . .
C15 C16 C17 111.4(12) . .
C17 C16 C15' 119.4(9) . .
C15 C16 C16 124.4(11) . 3_554
C17 C16 C16 122.7(7) . 3_554
C15' C16 C16 116.1(11) . 3_554
C13 C18 C17 118.0(7) . .
C13 C18 H18 121.0 . .
C17 C18 H18 121.0 . .
C34 C54 C53 121.1(6) 4_666 .
C34 C54 H54 119.5 4_666 .
C53 C54 H54 119.5 . .
C53 C33 C32 120.7(7) 4_465 .
C53 C33 H33 119.6 4_465 .
C32 C33 H33 119.6 . .
C31 C34 C54 119.9(6) . 4_465
C31 C34 H34 120.0 . .
C54 C34 H34 120.0 4_465 .
C36 C37 N10 107.3(5) . .
C36 C37 H37 126.4 . .
N10 C37 H37 126.4 . .
C45 C46 N12 105.3(6) . .
C45 C46 H46 127.4 . .
N12 C46 H46 127.4 . .
C46 C45 N11 111.6(5) . .
C46 C45 H45 124.2 . .
N11 C45 H45 124.2 . .
C50 C49 C48 121.8(7) . .
C50 C49 H49 119.1 . .
C48 C49 H49 119.1 . .
C16 C17 C18 123.2(6) . .
C16 C17 H17 118.4 . .
C18 C17 H17 118.4 . .
C4 C9 C8 120.0(8) . .
C4 C9 H9A 120.0 . .
C8 C9 H9A 120.0 . .
C7 C8 C9 122.3(7) . .
C7 C8 H8 118.9 . .
C9 C8 H8 118.9 . .
C13 C14 C15 120(2) . .
C13 C14 H14A 120.0 . .
C15 C14 H14A 120.0 . .
C16 C15 C14 126(2) . .
C16 C15 H15A 116.9 . .
C14 C15 H15A 117.1 . .
C15' C14' C13 118(2) . .
C15' C14' H14B 120.8 . .
C13 C14' H14B 120.8 . .
C14' C15' C16 117.5(19) . .
C14' C15' H15B 121.2 . .
C16 C15' H15B 121.3 . .

loop_
_geom_bond_atom_site_label_1
_geom_bond_atom_site_label_2
_geom_bond_distance
_geom_bond_site_symmetry_2
Co1 N7 2.150(5) .
Co1 N9 2.155(5) .
Co1 N3 2.158(4) .
Co1 N11 2.159(5) .
Co1 N1 2.162(5) .
Co1 N5 2.197(5) .
N1 C1 1.321(7) .
N1 C2 1.395(7) .
N3 C10 1.326(7) .
N3 C11 1.374(7) .
C35 N9 1.323(7) .
C35 N10 1.366(7) .
C35 H35 0.9300 .
N6 C19 1.356(7) .
N6 C21 1.379(8) .
N6 C22 1.449(6) .
C19 N5 1.304(7) .
C19 H19 0.9300 .
N4 C10 1.344(7) .
N4 C12 1.362(8) .
N4 C13 1.428(7) .
N2 C1 1.364(7) .
N2 C3 1.373(8) .
N2 C4 1.431(7) .
N5 C20 1.399(8) .
N10 C37 1.376(7) .
N10 C38 1.427(6) .
C13 C14 1.28(3) .
C13 C18 1.396(9) .
C13 C14' 1.47(4) .
C4 C9 1.350(9) .
C4 C5 1.363(9) .
N9 C36 1.392(7) .
C1 H1 0.9300 .
C25 C24 1.396(8) .
C25 C26 1.398(8) .
C25 C41 1.493(7) 1_565
C26 C27 1.402(8) .
C26 H26 0.9300 .
C41 C42 1.378(7) .
C41 C40 1.406(8) .
C41 C25 1.493(7) 1_545
C22 C27 1.369(8) .
C22 C23 1.380(8) .
N7 C28 1.311(7) .
N7 C29 1.386(7) .
C24 C23 1.388(8) .
C24 H24 0.9300 .
C43 C42 1.370(7) .
C43 C38 1.397(8) .
C43 H43 0.9300 .
C20 C21 1.339(8) .
C20 H20 0.9300 .
C21 H21 0.9300 .
C39 C40 1.375(7) .
C39 C38 1.379(7) .
C39 H39 0.9300 .
C40 H40 0.9300 .
C27 H27 0.9300 .
C42 H42 0.9300 .
N11 C44 1.319(7) .
N11 C45 1.380(7) .
C36 C37 1.331(8) .
C36 H36 0.9300 .
C23 H23 0.9300 .
N8 C28 1.358(7) .
N8 C30 1.375(7) .
N8 C31 1.451(7) .
C28 H28 0.9300 .
C29 C30 1.362(8) .
C29 H29 0.9300 .
C30 H30 0.9300 .
C5 C6 1.403(9) .
C5 H5 0.9300 .
C31 C34 1.371(9) .
C31 C32 1.372(9) .
C32 C33 1.398(9) .
C32 H32 0.9300 .
C11 C12 1.341(8) .
C11 H11 0.9300 .
C47 C48 1.356(9) .
C47 C52 1.388(9) .
C47 N12 1.460(8) .
C7 C6 1.373(9) .
C7 C8 1.376(11) .
C7 C7 1.494(13) 3_656
C6 H6 0.9300 .
N12 C44 1.350(8) .
N12 C46 1.384(7) .
C44 H44 0.9300 .
Cl1 O3 1.400(6) .
Cl1 O4 1.430(6) .
Cl1 O2 1.431(4) .
Cl1 O1 1.474(6) .
Cl2 O5 1.390(7) .
Cl2 O7 1.432(6) .
Cl2 O6 1.438(5) .
Cl2 O8 1.443(5) .
C52 C51 1.409(9) .
C52 H52 0.9300 .
C3 C2 1.337(8) .
C3 H3 0.9300 .
C48 C49 1.394(9) .
C48 H48 0.9300 .
C50 C49 1.365(9) .
C50 C51 1.400(9) .
C50 C53 1.499(9) .
C2 H2 0.9300 .
C51 H51 0.9300 .
C12 H12 0.9300 .
C10 H10 0.9300 .
C53 C33 1.375(9) 4_666
C53 C54 1.391(9) .
C16 C15 1.35(2) .
C16 C17 1.361(9) .
C16 C15' 1.47(3) .
C16 C16 1.485(12) 3_554
C18 C17 1.398(9) .
C18 H18 0.9300 .
C54 C34 1.383(9) 4_666
C54 H54 0.9300 .
C33 C53 1.375(9) 4_465
C33 H33 0.9300 .
C34 C54 1.383(9) 4_465
C34 H34 0.9300 .
C37 H37 0.9300 .
C46 C45 1.348(8) .
C46 H46 0.9300 .
C45 H45 0.9300 .
C49 H49 0.9300 .
C17 H17 0.9300 .
C9 C8 1.385(10) .
C9 H9A 0.9300 .
C8 H8 0.9300 .
C14 C15 1.36(4) .
C14 H14A 0.9300 .
C15 H15A 0.9300 .
C14' C15' 1.42(4) .
C14' H14B 0.9300 .
C15' H15B 0.9300 .

loop_
_geom_torsion_atom_site_label_1
_geom_torsion_atom_site_label_2
_geom_torsion_atom_site_label_3
_geom_torsion_atom_site_label_4
_geom_torsion
_geom_torsion_site_symmetry_1
_geom_torsion_site_symmetry_4
N7 Co1 N1 C1 118.8(6) . .
N9 Co1 N1 C1 31.2(6) . .
N3 Co1 N1 C1 -152.6(17) . .
N11 Co1 N1 C1 -61.5(6) . .
N5 Co1 N1 C1 -150.5(6) . .
N7 Co1 N1 C2 -67.0(5) . .
N9 Co1 N1 C2 -154.6(5) . .
N3 Co1 N1 C2 22(2) . .
N11 Co1 N1 C2 112.6(5) . .
N5 Co1 N1 C2 23.7(5) . .
N7 Co1 N3 C10 -84.5(5) . .
N9 Co1 N3 C10 3.2(5) . .
N11 Co1 N3 C10 95.8(5) . .
N1 Co1 N3 C10 -173.0(17) . .
N5 Co1 N3 C10 -175.1(5) . .
N7 Co1 N3 C11 107.2(5) . .
N9 Co1 N3 C11 -165.1(5) . .
N11 Co1 N3 C11 -72.5(5) . .
N1 Co1 N3 C11 19(2) . .
N5 Co1 N3 C11 16.6(5) . .
C21 N6 C19 N5 -0.9(7) . .
C22 N6 C19 N5 -179.3(5) . .
N6 C19 N5 C20 0.2(7) . .
N6 C19 N5 Co1 161.0(4) . .
N7 Co1 N5 C19 -13.2(5) . .
N9 Co1 N5 C19 8(6) . .
N3 Co1 N5 C19 77.7(5) . .
N11 Co1 N5 C19 166.5(5) . .
N1 Co1 N5 C19 -102.1(5) . .
N7 Co1 N5 C20 143.3(5) . .
N9 Co1 N5 C20 164(5) . .
N3 Co1 N5 C20 -125.8(5) . .
N11 Co1 N5 C20 -37.0(5) . .
N1 Co1 N5 C20 54.4(5) . .
N9 C35 N10 C37 0.2(6) . .
N9 C35 N10 C38 179.6(5) . .
C10 N4 C13 C14 57(3) . .
C12 N4 C13 C14 -121(3) . .
C10 N4 C13 C18 -138.0(7) . .
C12 N4 C13 C18 43.6(9) . .
C10 N4 C13 C14' 29(2) . .
C12 N4 C13 C14' -149(2) . .
C1 N2 C4 C9 142.8(8) . .
C3 N2 C4 C9 -34.0(11) . .
C1 N2 C4 C5 -37.6(10) . .
C3 N2 C4 C5 145.6(7) . .
N10 C35 N9 C36 0.6(6) . .
N10 C35 N9 Co1 -171.2(3) . .
N7 Co1 N9 C35 -165.9(5) . .
N3 Co1 N9 C35 103.2(5) . .
N11 Co1 N9 C35 14.4(5) . .
N1 Co1 N9 C35 -77.1(5) . .
N5 Co1 N9 C35 173(57) . .
N7 Co1 N9 C36 24.1(4) . .
N3 Co1 N9 C36 -66.8(5) . .
N11 Co1 N9 C36 -155.6(4) . .
N1 Co1 N9 C36 112.9(4) . .
N5 Co1 N9 C36 3(6) . .
C2 N1 C1 N2 -0.8(7) . .
Co1 N1 C1 N2 174.3(4) . .
C3 N2 C1 N1 -0.3(8) . .
C4 N2 C1 N1 -177.6(6) . .
C24 C25 C26 C27 0.4(9) . .
C41 C25 C26 C27 -178.5(6) 1_565 .
C19 N6 C22 C27 137.3(6) . .
C21 N6 C22 C27 -40.8(9) . .
C19 N6 C22 C23 -41.0(9) . .
C21 N6 C22 C23 140.9(7) . .
N9 Co1 N7 C28 -108.3(5) . .
N3 Co1 N7 C28 -17.7(5) . .
N11 Co1 N7 C28 26(26) . .
N1 Co1 N7 C28 156.9(5) . .
N5 Co1 N7 C28 71.1(5) . .
N9 Co1 N7 C29 70.5(5) . .
N3 Co1 N7 C29 161.1(5) . .
N11 Co1 N7 C29 -155(58) . .
N1 Co1 N7 C29 -24.3(5) . .
N5 Co1 N7 C29 -110.1(5) . .
C26 C25 C24 C23 -2.0(9) . .
C41 C25 C24 C23 176.9(6) 1_565 .
C19 N5 C20 C21 0.7(8) . .
Co1 N5 C20 C21 -159.7(5) . .
N5 C20 C21 N6 -1.2(8) . .
C19 N6 C21 C20 1.3(8) . .
C22 N6 C21 C20 179.7(6) . .
C38 C39 C40 C41 -2.4(9) . .
C42 C41 C40 C39 3.6(9) . .
C25 C41 C40 C39 -178.3(5) 1_545 .
C23 C22 C27 C26 -3.7(10) . .
N6 C22 C27 C26 178.1(6) . .
C25 C26 C27 C22 2.4(10) . .
C38 C43 C42 C41 -0.7(9) . .
C40 C41 C42 C43 -2.1(9) . .
C25 C41 C42 C43 179.8(6) 1_545 .
N7 Co1 N11 C44 116(26) . .
N9 Co1 N11 C44 -109.9(5) . .
N3 Co1 N11 C44 159.5(5) . .
N1 Co1 N11 C44 -15.1(5) . .
N5 Co1 N11 C44 70.8(5) . .
N7 Co1 N11 C45 -44(26) . .
N9 Co1 N11 C45 90.7(5) . .
N3 Co1 N11 C45 0.2(5) . .
N1 Co1 N11 C45 -174.4(5) . .
N5 Co1 N11 C45 -88.6(5) . .
C40 C39 C38 C43 -0.5(9) . .
C40 C39 C38 N10 178.1(5) . .
C42 C43 C38 C39 2.0(9) . .
C42 C43 C38 N10 -176.6(5) . .
C35 N10 C38 C39 -154.8(6) . .
C37 N10 C38 C39 24.5(9) . .
C35 N10 C38 C43 23.8(8) . .
C37 N10 C38 C43 -157.0(6) . .
C35 N9 C36 C37 -1.2(6) . .
Co1 N9 C36 C37 170.6(4) . .
C27 C22 C23 C24 2.2(10) . .
N6 C22 C23 C24 -179.6(5) . .
C25 C24 C23 C22 0.8(10) . .
C29 N7 C28 N8 1.5(6) . .
Co1 N7 C28 N8 -179.5(4) . .
C30 N8 C28 N7 -1.6(7) . .
C31 N8 C28 N7 -175.0(5) . .
C28 N7 C29 C30 -0.8(7) . .
Co1 N7 C29 C30 -179.9(4) . .
N7 C29 C30 N8 -0.1(7) . .
C28 N8 C30 C29 1.0(7) . .
C31 N8 C30 C29 174.3(5) . .
C9 C4 C5 C6 -2.4(12) . .
N2 C4 C5 C6 177.9(7) . .
C28 N8 C31 C34 155.3(6) . .
C30 N8 C31 C34 -16.8(9) . .
C28 N8 C31 C32 -22.2(9) . .
C30 N8 C31 C32 165.8(6) . .
C34 C31 C32 C33 -4.8(11) . .
N8 C31 C32 C33 172.6(6) . .
C10 N3 C11 C12 -0.5(7) . .
Co1 N3 C11 C12 170.1(4) . .
C8 C7 C6 C5 -1.3(12) . .
C7 C7 C6 C5 -179.7(8) 3_656 .
C4 C5 C6 C7 2.5(12) . .
C48 C47 N12 C44 -137.3(7) . .
C52 C47 N12 C44 41.1(9) . .
C48 C47 N12 C46 38.6(10) . .
C52 C47 N12 C46 -142.9(7) . .
C45 N11 C44 N12 1.2(6) . .
Co1 N11 C44 N12 -161.9(4) . .
C46 N12 C44 N11 -0.9(7) . .
C47 N12 C44 N11 175.7(5) . .
C48 C47 C52 C51 6.4(10) . .
N12 C47 C52 C51 -172.0(6) . .
C1 N2 C3 C2 1.3(8) . .
C4 N2 C3 C2 178.6(6) . .
C52 C47 C48 C49 -6.2(11) . .
N12 C47 C48 C49 172.2(6) . .
N2 C3 C2 N1 -1.8(8) . .
C1 N1 C2 C3 1.6(8) . .
Co1 N1 C2 C3 -173.9(5) . .
C49 C50 C51 C52 -7.0(10) . .
C53 C50 C51 C52 167.4(7) . .
C47 C52 C51 C50 0.4(10) . .
N3 C11 C12 N4 0.3(8) . .
C10 N4 C12 C11 0.0(7) . .
C13 N4 C12 C11 178.7(6) . .
C11 N3 C10 N4 0.5(7) . .
Co1 N3 C10 N4 -169.8(4) . .
C12 N4 C10 N3 -0.3(7) . .
C13 N4 C10 N3 -179.0(5) . .
C49 C50 C53 C33 -46.0(11) . 4_666
C51 C50 C53 C33 139.7(8) . 4_666
C49 C50 C53 C54 126.1(8) . .
C51 C50 C53 C54 -48.2(10) . .
C14 C13 C18 C17 -14(3) . .
N4 C13 C18 C17 -179.7(7) . .
C14' C13 C18 C17 13(2) . .
C33 C53 C54 C34 2.6(12) 4_666 4_666
C50 C53 C54 C34 -169.8(7) . 4_666
C31 C32 C33 C53 2.3(12) . 4_465
C32 C31 C34 C54 3.5(11) . 4_465
N8 C31 C34 C54 -173.9(6) . 4_465
N9 C36 C37 N10 1.4(7) . .
C35 N10 C37 C36 -1.0(6) . .
C38 N10 C37 C36 179.7(5) . .
C44 N12 C46 C45 0.2(7) . .
C47 N12 C46 C45 -176.4(6) . .
N12 C46 C45 N11 0.5(7) . .
C44 N11 C45 C46 -1.0(7) . .
Co1 N11 C45 C46 162.1(4) . .
C51 C50 C49 C48 7.4(11) . .
C53 C50 C49 C48 -166.9(7) . .
C47 C48 C49 C50 -1.0(12) . .
C15 C16 C17 C18 13(2) . .
C15' C16 C17 C18 -16(2) . .
C16 C16 C17 C18 -180.0(8) 3_554 .
C13 C18 C17 C16 1.2(13) . .
C5 C4 C9 C8 1.2(14) . .
N2 C4 C9 C8 -179.1(8) . .
C6 C7 C8 C9 0.2(15) . .
C7 C7 C8 C9 178.5(10) 3_656 .
C4 C9 C8 C7 -0.1(16) . .
C18 C13 C14 C15 12(3) . .
C18 C13 C14' C15' -13(3) . .
N4 C13 C14 C15 176.7(14) . .
N4 C13 C14' C15' -179.5(14) . .
C17 C16 C15 C14 -17(3) . .
C16 C16 C15 C14 176.7(16) 3_554 .
C13 C14 C15 C16 4(3) . .
C13 C14' C15' C16 -2(3) . .
C17 C16 C15' C14' 16(3) . .
C16 C16 C15' C14' -179.3(15) 3_554 .
